data_7241499
loop_
_publ_author_name
'Wang, Qi-Bao'
'Jing, Zi-Yan'
'Hu, Xiang-Ming'
'Lu, Wen-Xin'
'Wang, Peng'

_publ_section_title
;
 Synthesis, structure, and heterogeneous Fenton reaction of new
 Cu(ii)-based discrete Cu2Lx coordination complexes
;
_journal_issue 1
_journal_name_full CrystEngComm
_journal_page_first 216
_journal_page_last 220
_journal_paper_doi 10.1039/D0CE01363C
_journal_volume 23
_journal_year 2021
_chemical_formula_sum 'C43.5 H34 Cl4 Cu N6 O8.5'
_chemical_formula_weight 982.11
_space_group_IT_number 2
_space_group_name_Hall '-P 1'
_space_group_name_H-M_alt 'P -1'
_symmetry_cell_setting triclinic
_symmetry_space_group_name_H-M 'P -1'
_atom_sites_solution_hydrogens geom
_atom_sites_solution_primary direct
_atom_sites_solution_secondary difmap
_audit_creation_method SHELXL-97
_audit_update_record
;
2020-02-27 deposited with the CCDC.	2020-10-30 downloaded from the CCDC.
;
_cell_angle_alpha 89.384(6)
_cell_angle_beta 86.725(5)
_cell_angle_gamma 64.779(5)
_cell_formula_units_Z 2
_cell_length_a 12.279(4)
_cell_length_b 13.059(5)
_cell_length_c 16.422(6)
_cell_measurement_reflns_used 779
_cell_measurement_temperature 298(2)
_cell_measurement_theta_max 22.615
_cell_measurement_theta_min 3.0035
_cell_volume 2378.1(15)
_computing_cell_refinement 'Bruker SMART'
_computing_data_collection 'Bruker SMART'
_computing_data_reduction 'Bruker SAINT'
_computing_molecular_graphics 'Bruker SHELXTL'
_computing_publication_material 'Bruker SHELXTL'
_computing_structure_refinement 'SHELXL-97 (Sheldrick, 1997)'
_computing_structure_solution 'SHELXS-97 (Sheldrick, 1990)'
_diffrn_ambient_temperature 298(2)
_diffrn_measured_fraction_theta_full 0.981
_diffrn_measured_fraction_theta_max 0.981
_diffrn_measurement_device_type 'CCD area detector'
_diffrn_measurement_method 'phi and omega scans'
_diffrn_radiation_monochromator graphite
_diffrn_radiation_source 'fine-focus sealed tube'
_diffrn_radiation_type MoK\a
_diffrn_radiation_wavelength 0.71073
_diffrn_reflns_av_R_equivalents 0.0409
_diffrn_reflns_av_sigmaI/netI 0.1081
_diffrn_reflns_limit_h_max 14
_diffrn_reflns_limit_h_min -14
_diffrn_reflns_limit_k_max 15
_diffrn_reflns_limit_k_min -14
_diffrn_reflns_limit_l_max 18
_diffrn_reflns_limit_l_min -19
_diffrn_reflns_number 12510
_diffrn_reflns_theta_full 25.50
_diffrn_reflns_theta_max 25.50
_diffrn_reflns_theta_min 1.72
_exptl_absorpt_coefficient_mu 0.741
_exptl_absorpt_correction_T_max 0.895
_exptl_absorpt_correction_T_min 0.720
_exptl_absorpt_correction_type multi-scan
_exptl_absorpt_process_details SADABS
_exptl_crystal_colour red
_exptl_crystal_density_diffrn 1.372
_exptl_crystal_density_method 'not measured'
_exptl_crystal_description block
_exptl_crystal_F_000 1004
_exptl_crystal_size_max 0.6
_exptl_crystal_size_mid 0.38
_exptl_crystal_size_min 0.15
_refine_diff_density_max 1.073
_refine_diff_density_min -0.678
_refine_diff_density_rms 0.113
_refine_ls_extinction_method none
_refine_ls_goodness_of_fit_ref 0.920
_refine_ls_hydrogen_treatment mixed
_refine_ls_matrix_type full
_refine_ls_number_parameters 581
_refine_ls_number_reflns 8687
_refine_ls_number_restraints 12
_refine_ls_restrained_S_all 0.920
_refine_ls_R_factor_all 0.1362
_refine_ls_R_factor_gt 0.0775
_refine_ls_shift/su_max 0.000
_refine_ls_shift/su_mean 0.000
_refine_ls_structure_factor_coef Fsqd
_refine_ls_weighting_details 'calc w=1/[\s^2^(Fo^2^)+(0.1248P)^2^+0.0000P] where P=(Fo^2^+2Fc^2^)/3'
_refine_ls_weighting_scheme calc
_refine_ls_wR_factor_gt 0.2004
_refine_ls_wR_factor_ref 0.2266
_reflns_number_gt 4395
_reflns_number_total 8687
_reflns_threshold_expression >2sigma(I)
_cod_data_source_file d0ce01363c2.cif
_cod_data_source_block 120914bm
_cod_depositor_comments
;
The following automatic conversions were performed:

data item '_symmetry_cell_setting' value 'Triclinic' was changed to
'triclinic' in accordance with the
/home/data/users/saulius/crontab/automatic-downloads/rss-feeds/RSC/lib/dictionaries/cif_core.dic
dictionary named 'cif_core.dic' version 2.4.2 last updated on
2011-04-26.

Automatic conversion script
Id: cif_fix_values 7556 2019-12-06 15:28:31Z antanas 

 Adding full bibliography for 7241499--7241501.cif.
;
_cod_original_sg_symbol_H-M P-1
_cod_original_formula_sum 'C43.50 H34 Cl4 Cu N6 O8.50'
_cod_database_code 7241499

loop_
_symmetry_equiv_pos_as_xyz
'x, y, z'
'-x, -y, -z'

loop_
_atom_site_label
_atom_site_type_symbol
_atom_site_fract_x
_atom_site_fract_y
_atom_site_fract_z
_atom_site_U_iso_or_equiv
_atom_site_adp_type
_atom_site_occupancy
_atom_site_symmetry_multiplicity
_atom_site_calc_flag
_atom_site_refinement_flags
_atom_site_disorder_assembly
_atom_site_disorder_group
C21 C 1.0952(5) 0.9287(6) 1.0971(4) 0.0551(17) Uani 1 1 d . . .
H21 H 1.1599 0.8986 1.0587 0.066 Uiso 1 1 calc R . .
C20 C 1.0862(6) 1.0130(6) 1.1496(4) 0.0603(18) Uani 1 1 d . . .
H20 H 1.1446 1.0407 1.1466 0.072 Uiso 1 1 calc R . .
C19 C 0.9919(5) 1.0563(6) 1.2062(4) 0.0527(16) Uani 1 1 d . . .
H19 H 0.9878 1.1128 1.2418 0.063 Uiso 1 1 calc R . .
N3 N 0.9041(4) 1.0199(4) 1.2122(3) 0.0426(11) Uani 1 1 d . . .
C18 C 0.9142(5) 0.9356(5) 1.1615(3) 0.0444(14) Uani 1 1 d . . .
H18 H 0.8560 0.9077 1.1670 0.053 Uiso 1 1 calc R . .
C17 C 1.0064(5) 0.8881(5) 1.1015(3) 0.0436(14) Uani 1 1 d . . .
C16 C 1.0073(5) 0.8021(6) 1.0475(4) 0.0496(15) Uani 1 1 d . . .
C15 C 1.0016(5) 0.7339(5) 1.0031(4) 0.0453(15) Uani 1 1 d . . .
C39 C 0.6694(5) 0.9246(5) 1.3123(3) 0.0478(15) Uani 1 1 d . . .
H39 H 0.6051 0.9718 1.2826 0.057 Uiso 1 1 calc R . .
N4 N 0.7548(4) 0.9595(4) 1.3288(3) 0.0437(12) Uani 1 1 d . . .
C40 C 0.8436(5) 0.8922(6) 1.3742(4) 0.0503(16) Uani 1 1 d . . .
H40 H 0.9027 0.9152 1.3871 0.060 Uiso 1 1 calc R . .
C41 C 0.8511(5) 0.7896(6) 1.4030(4) 0.0562(17) Uani 1 1 d . . .
H41 H 0.9138 0.7454 1.4351 0.067 Uiso 1 1 calc R . .
C42 C 0.7676(6) 0.7537(6) 1.3845(4) 0.0532(16) Uani 1 1 d . . .
H42 H 0.7734 0.6841 1.4028 0.064 Uiso 1 1 calc R . .
C38 C 0.6729(5) 0.8209(5) 1.3379(3) 0.0438(14) Uani 1 1 d . . .
O8 O 0.4184(12) 1.0539(10) 0.9060(5) 0.220(6) Uani 1 1 d . . .
Cl2 Cl 0.40186(14) 0.95972(15) 0.91253(10) 0.0553(4) Uani 1 1 d . . .
C37 C 0.5808(6) 0.7883(5) 1.3148(4) 0.0499(15) Uani 1 1 d . . .
C36 C 0.5028(5) 0.7650(5) 1.2906(4) 0.0486(15) Uani 1 1 d . . .
N2 N 0.7987(4) 0.7838(4) 0.9096(3) 0.0557(14) Uani 1 1 d . . .
H2A H 0.7992 0.8325 0.9443 0.067 Uiso 1 1 calc R . .
H2B H 0.7375 0.8001 0.8806 0.067 Uiso 1 1 calc R . .
Cu1 Cu 0.25253(6) 0.89533(6) 0.72089(4) 0.0444(3) Uani 1 1 d . . .
Cl1 Cl 0.13334(18) 0.81817(18) 0.54342(11) 0.0726(6) Uani 1 1 d . . .
Cl3 Cl 0.3711(2) 0.0236(2) 0.44209(15) 0.1141(9) Uani 1 1 d . . .
N1 N 0.4200(4) 0.8071(4) 0.6678(3) 0.0468(12) Uani 1 1 d . . .
O1 O 0.1390(4) 0.8684(5) 0.6168(3) 0.0837(16) Uani 1 1 d . . .
N6 N 0.2735(4) 0.7502(4) 0.7785(3) 0.0455(12) Uani 1 1 d . . .
O6 O 0.3557(4) 0.9386(4) 0.8396(3) 0.0629(12) Uani 1 1 d . . .
C10 C 0.9965(5) 0.6519(5) 0.9476(3) 0.0443(14) Uani 1 1 d . . .
C30 C 0.2662(5) 0.6452(6) 1.2009(4) 0.0544(17) Uani 1 1 d . . .
H30 H 0.2164 0.6153 1.1807 0.065 Uiso 1 1 calc R . .
C35 C 0.4094(5) 0.7256(5) 1.1750(4) 0.0444(14) Uani 1 1 d . . .
C9 C 0.8951(5) 0.6807(5) 0.9007(3) 0.0415(14) Uani 1 1 d . . .
C2 C 0.6305(5) 0.6991(5) 0.6855(4) 0.0502(16) Uani 1 1 d . . .
C27 C 0.3307(5) 0.6501(5) 0.9882(4) 0.0480(15) Uani 1 1 d . . .
C25 C 0.3219(5) 0.6447(5) 0.9021(3) 0.0447(14) Uani 1 1 d . . .
C34 C 0.4180(5) 0.7315(5) 1.2598(4) 0.0454(15) Uani 1 1 d . . .
C1 C 0.5146(5) 0.7599(5) 0.7156(4) 0.0487(15) Uani 1 1 d . . .
H1 H 0.5000 0.7694 0.7718 0.058 Uiso 1 1 calc R . .
C11 C 1.0924(5) 0.5442(5) 0.9380(4) 0.0483(15) Uani 1 1 d . . .
H11 H 1.1580 0.5261 0.9700 0.058 Uiso 1 1 calc R . .
C12 C 0.9960(5) 0.4939(5) 0.8361(4) 0.0499(15) Uani 1 1 d . . .
H12 H 0.9952 0.4413 0.7986 0.060 Uiso 1 1 calc R . .
C8 C 0.8982(5) 0.6001(5) 0.8425(3) 0.0450(14) Uani 1 1 d . . .
C28 C 0.3333(5) 0.6614(5) 1.0603(4) 0.0471(15) Uani 1 1 d . . .
C24 C 0.3526(6) 0.5452(6) 0.8574(4) 0.0607(18) Uani 1 1 d . . .
H24 H 0.3802 0.4758 0.8833 0.073 Uiso 1 1 calc R . .
C29 C 0.3363(5) 0.6767(5) 1.1456(4) 0.0444(14) Uani 1 1 d . . .
C26 C 0.2802(5) 0.7463(5) 0.8585(3) 0.0442(14) Uani 1 1 d . . .
H26 H 0.2562 0.8140 0.8873 0.053 Uiso 1 1 calc R . .
C33 C 0.3448(6) 0.6994(6) 1.3121(4) 0.0549(16) Uani 1 1 d . . .
H33 H 0.3479 0.7070 1.3681 0.066 Uiso 1 1 calc R . .
C7 C 0.8024(5) 0.6293(5) 0.7881(4) 0.0518(16) Uani 1 1 d . . .
C31 C 0.2671(6) 0.6564(6) 1.2840(4) 0.0529(16) Uani 1 1 d . . .
C22 C 0.3031(6) 0.6526(6) 0.7365(4) 0.0548(17) Uani 1 1 d . . .
H22 H 0.2972 0.6546 0.6803 0.066 Uiso 1 1 calc R . .
C6 C 0.7257(6) 0.6582(6) 0.7397(4) 0.0566(17) Uani 1 1 d . . .
O5 O 0.3204(7) 0.9732(8) 0.9777(3) 0.139(3) Uani 1 1 d . . .
C13 C 1.0945(5) 0.4641(5) 0.8838(3) 0.0441(14) Uani 1 1 d . . .
C5 C 0.4409(5) 0.7934(6) 0.5877(4) 0.0560(17) Uani 1 1 d . . .
H5 H 0.3765 0.8266 0.5544 0.067 Uiso 1 1 calc R . .
O3 O 0.0274(6) 0.8140(7) 0.5345(6) 0.160(3) Uani 1 1 d . . .
C32 C 0.1850(7) 0.6276(7) 1.3422(4) 0.078(2) Uani 1 1 d . . .
H32A H 0.1176 0.6959 1.3607 0.118 Uiso 1 1 calc R . .
H32B H 0.2286 0.5884 1.3882 0.118 Uiso 1 1 calc R . .
H32C H 0.1564 0.5799 1.3148 0.118 Uiso 1 1 calc R . .
C4 C 0.5540(6) 0.7324(7) 0.5520(4) 0.075(2) Uani 1 1 d . . .
H4 H 0.5654 0.7250 0.4955 0.089 Uiso 1 1 calc R . .
C23 C 0.3417(6) 0.5511(6) 0.7751(4) 0.0615(18) Uani 1 1 d . . .
H23 H 0.3608 0.4852 0.7450 0.074 Uiso 1 1 calc R . .
C3 C 0.6516(6) 0.6815(7) 0.6006(4) 0.070(2) Uani 1 1 d . . .
H3 H 0.7284 0.6372 0.5777 0.084 Uiso 1 1 calc R . .
O2 O 0.2290(6) 0.7055(5) 0.5373(4) 0.111(2) Uani 1 1 d . . .
C14 C 1.1995(5) 0.3499(6) 0.8745(4) 0.0653(19) Uani 1 1 d . . .
H14A H 1.2454 0.3468 0.8244 0.098 Uiso 1 1 calc R . .
H14B H 1.1705 0.2923 0.8734 0.098 Uiso 1 1 calc R . .
H14C H 1.2499 0.3374 0.9196 0.098 Uiso 1 1 calc R . .
Cl4 Cl 0.2732(5) 0.0786(5) 0.2864(3) 0.263(3) Uani 1 1 d . . .
N5 N 0.4772(5) 0.7589(5) 1.1206(3) 0.0606(15) Uani 1 1 d . . .
H5A H 0.5260 0.7840 1.1382 0.073 Uiso 1 1 calc R . .
H5B H 0.4707 0.7547 1.0690 0.073 Uiso 1 1 calc R . .
O7 O 0.5027(7) 0.8643(9) 0.9283(5) 0.188(5) Uani 1 1 d . . .
O4 O 0.1574(10) 0.8797(8) 0.4792(5) 0.184(4) Uani 1 1 d . . .
C43 C 0.2619(9) 0.0235(10) 0.3765(7) 0.124(4) Uani 1 1 d . . .
H43A H 0.2720 -0.0536 0.3685 0.149 Uiso 1 1 calc R . .
H43B H 0.1820 0.0667 0.4018 0.149 Uiso 1 1 calc R . .
O9 O 0.8542(15) 0.4800(10) 0.4363(9) 0.148(6) Uani 0.50 1 d PU . .
H9 H 0.8311 0.4277 0.4442 0.222 Uiso 0.50 1 d PR . .
C44 C 0.9562(19) 0.4417(15) 0.3894(16) 0.161(11) Uani 0.50 1 d PU . .
H44A H 0.9393 0.4709 0.3354 0.241 Uiso 0.50 1 calc PR . .
H44B H 0.9910 0.3605 0.3871 0.241 Uiso 0.50 1 calc PR . .
H44C H 1.0118 0.4660 0.4120 0.241 Uiso 0.50 1 calc PR . .

loop_
_atom_site_aniso_label
_atom_site_aniso_U_11
_atom_site_aniso_U_22
_atom_site_aniso_U_33
_atom_site_aniso_U_23
_atom_site_aniso_U_13
_atom_site_aniso_U_12
C21 0.038(3) 0.072(5) 0.057(4) 0.003(3) -0.002(3) -0.025(3)
C20 0.047(4) 0.072(5) 0.071(5) -0.015(4) 0.000(3) -0.033(4)
C19 0.047(4) 0.062(4) 0.057(4) -0.009(3) -0.012(3) -0.029(3)
N3 0.037(3) 0.047(3) 0.047(3) -0.005(2) -0.010(2) -0.020(2)
C18 0.034(3) 0.050(4) 0.051(4) -0.001(3) -0.011(3) -0.019(3)
C17 0.037(3) 0.049(4) 0.043(3) 0.002(3) -0.012(3) -0.015(3)
C16 0.031(3) 0.060(4) 0.053(4) -0.001(3) -0.010(3) -0.015(3)
C15 0.028(3) 0.055(4) 0.049(4) -0.002(3) -0.006(3) -0.014(3)
C39 0.037(3) 0.058(4) 0.047(4) 0.001(3) -0.009(3) -0.018(3)
N4 0.031(3) 0.047(3) 0.051(3) 0.003(2) -0.008(2) -0.015(2)
C40 0.031(3) 0.061(4) 0.058(4) 0.004(3) -0.012(3) -0.019(3)
C41 0.036(3) 0.054(4) 0.075(5) 0.015(4) -0.022(3) -0.014(3)
C42 0.056(4) 0.052(4) 0.053(4) 0.007(3) -0.009(3) -0.024(3)
C38 0.040(3) 0.050(4) 0.042(3) -0.001(3) -0.001(3) -0.021(3)
O8 0.427(17) 0.244(11) 0.144(7) 0.037(7) -0.089(8) -0.282(13)
Cl2 0.0516(10) 0.0647(11) 0.0534(10) -0.0060(8) -0.0131(8) -0.0270(9)
C37 0.051(4) 0.055(4) 0.047(4) -0.004(3) -0.005(3) -0.025(3)
C36 0.050(4) 0.050(4) 0.048(4) -0.001(3) -0.004(3) -0.023(3)
N2 0.041(3) 0.051(3) 0.068(3) -0.005(3) -0.017(2) -0.011(3)
Cu1 0.0382(4) 0.0475(5) 0.0452(5) -0.0022(3) -0.0064(3) -0.0154(3)
Cl1 0.0770(13) 0.0828(14) 0.0622(12) -0.0059(10) -0.0233(9) -0.0357(11)
Cl3 0.111(2) 0.121(2) 0.0919(17) -0.0032(15) -0.0117(14) -0.0312(16)
N1 0.040(3) 0.052(3) 0.046(3) 0.001(2) -0.011(2) -0.017(2)
O1 0.076(3) 0.099(4) 0.072(3) -0.028(3) -0.029(3) -0.030(3)
N6 0.047(3) 0.045(3) 0.042(3) -0.004(2) -0.006(2) -0.017(2)
O6 0.058(3) 0.081(3) 0.054(3) -0.009(2) -0.016(2) -0.032(3)
C10 0.032(3) 0.053(4) 0.048(3) -0.007(3) -0.003(3) -0.017(3)
C30 0.041(3) 0.062(4) 0.061(4) -0.011(3) -0.002(3) -0.022(3)
C35 0.029(3) 0.043(3) 0.055(4) 0.007(3) -0.004(3) -0.010(3)
C9 0.032(3) 0.048(4) 0.043(3) 0.000(3) -0.006(2) -0.016(3)
C2 0.034(3) 0.051(4) 0.061(4) 0.004(3) -0.014(3) -0.012(3)
C27 0.037(3) 0.056(4) 0.052(4) 0.005(3) -0.007(3) -0.021(3)
C25 0.033(3) 0.057(4) 0.045(3) -0.005(3) -0.002(3) -0.021(3)
C34 0.039(3) 0.050(4) 0.047(4) -0.002(3) -0.006(3) -0.018(3)
C1 0.050(4) 0.054(4) 0.041(3) -0.002(3) -0.012(3) -0.020(3)
C11 0.032(3) 0.062(4) 0.052(4) -0.003(3) -0.004(3) -0.022(3)
C12 0.043(4) 0.055(4) 0.052(4) -0.012(3) -0.004(3) -0.021(3)
C8 0.031(3) 0.055(4) 0.047(3) -0.002(3) -0.008(3) -0.016(3)
C28 0.033(3) 0.049(4) 0.058(4) 0.003(3) -0.006(3) -0.017(3)
C24 0.058(4) 0.051(4) 0.068(5) 0.005(4) -0.006(3) -0.017(3)
C29 0.034(3) 0.047(4) 0.050(4) 0.001(3) -0.006(3) -0.015(3)
C26 0.039(3) 0.044(4) 0.045(4) -0.005(3) -0.003(3) -0.014(3)
C33 0.061(4) 0.066(4) 0.042(4) -0.008(3) 0.001(3) -0.032(4)
C7 0.045(4) 0.052(4) 0.058(4) -0.003(3) -0.010(3) -0.019(3)
C31 0.060(4) 0.061(4) 0.046(4) -0.011(3) 0.005(3) -0.035(4)
C22 0.062(4) 0.056(4) 0.046(4) -0.011(3) -0.003(3) -0.023(4)
C6 0.042(4) 0.064(4) 0.059(4) -0.007(3) -0.008(3) -0.017(3)
O5 0.129(6) 0.237(9) 0.062(4) -0.029(5) 0.019(4) -0.091(6)
C13 0.035(3) 0.047(4) 0.049(4) -0.006(3) -0.002(3) -0.017(3)
C5 0.041(4) 0.077(5) 0.049(4) 0.010(3) -0.014(3) -0.024(4)
O3 0.082(5) 0.163(7) 0.239(9) -0.053(6) -0.054(5) -0.048(5)
C32 0.097(6) 0.103(6) 0.067(5) -0.022(4) 0.019(4) -0.074(5)
C4 0.055(5) 0.115(7) 0.043(4) 0.008(4) -0.006(3) -0.026(5)
C23 0.074(5) 0.048(4) 0.055(4) -0.011(3) -0.004(3) -0.019(4)
C3 0.043(4) 0.102(6) 0.054(4) -0.001(4) -0.003(3) -0.020(4)
O2 0.109(5) 0.078(4) 0.112(5) -0.031(3) -0.028(4) -0.004(4)
C14 0.039(4) 0.060(4) 0.084(5) -0.007(4) -0.003(3) -0.008(3)
Cl4 0.436(8) 0.335(6) 0.206(4) 0.182(4) -0.223(5) -0.324(6)
N5 0.054(3) 0.086(4) 0.057(3) 0.010(3) -0.010(3) -0.044(3)
O7 0.104(6) 0.227(10) 0.125(6) -0.038(6) -0.059(5) 0.040(6)
O4 0.272(11) 0.151(7) 0.103(6) 0.037(5) 0.038(6) -0.072(8)
C43 0.087(7) 0.115(8) 0.168(10) 0.015(8) -0.006(7) -0.042(6)
O9 0.219(16) 0.064(8) 0.165(13) 0.013(8) 0.080(12) -0.076(10)
C44 0.135(17) 0.056(11) 0.23(2) 0.028(13) 0.127(17) 0.003(11)

loop_
_atom_type_symbol
_atom_type_description
_atom_type_scat_dispersion_real
_atom_type_scat_dispersion_imag
_atom_type_scat_source
C C 0.0033 0.0016 'International Tables Vol C Tables 4.2.6.8 and 6.1.1.4'
H H 0.0000 0.0000 'International Tables Vol C Tables 4.2.6.8 and 6.1.1.4'
N N 0.0061 0.0033 'International Tables Vol C Tables 4.2.6.8 and 6.1.1.4'
O O 0.0106 0.0060 'International Tables Vol C Tables 4.2.6.8 and 6.1.1.4'
Cl Cl 0.1484 0.1585 'International Tables Vol C Tables 4.2.6.8 and 6.1.1.4'
Cu Cu 0.3201 1.2651 'International Tables Vol C Tables 4.2.6.8 and 6.1.1.4'

loop_
_geom_angle_atom_site_label_1
_geom_angle_atom_site_label_2
_geom_angle_atom_site_label_3
_geom_angle
_geom_angle_site_symmetry_1
_geom_angle_site_symmetry_3
_geom_angle_publ_flag
C20 C21 C17 119.6(6) . . ?
C20 C21 H21 120.2 . . ?
C17 C21 H21 120.2 . . ?
C19 C20 C21 120.1(6) . . ?
C19 C20 H20 119.9 . . ?
C21 C20 H20 119.9 . . ?
N3 C19 C20 122.1(6) . . ?
N3 C19 H19 118.9 . . ?
C20 C19 H19 118.9 . . ?
C18 N3 C19 117.7(5) . . ?
C18 N3 Cu1 119.3(4) . 2_677 ?
C19 N3 Cu1 122.2(4) . 2_677 ?
N3 C18 C17 123.7(5) . . ?
N3 C18 H18 118.2 . . ?
C17 C18 H18 118.2 . . ?
C18 C17 C21 116.8(6) . . ?
C18 C17 C16 120.1(5) . . ?
C21 C17 C16 123.1(6) . . ?
C15 C16 C17 176.6(6) . . ?
C16 C15 C10 178.5(7) . . ?
N4 C39 C38 123.1(5) . . ?
N4 C39 H39 118.4 . . ?
C38 C39 H39 118.4 . . ?
C40 N4 C39 117.3(5) . . ?
C40 N4 Cu1 123.5(4) . 2_677 ?
C39 N4 Cu1 119.1(4) . 2_677 ?
N4 C40 C41 122.5(5) . . ?
N4 C40 H40 118.8 . . ?
C41 C40 H40 118.8 . . ?
C42 C41 C40 119.9(6) . . ?
C42 C41 H41 120.0 . . ?
C40 C41 H41 120.0 . . ?
C41 C42 C38 119.8(6) . . ?
C41 C42 H42 120.1 . . ?
C38 C42 H42 120.1 . . ?
C42 C38 C39 117.3(5) . . ?
C42 C38 C37 123.3(6) . . ?
C39 C38 C37 119.5(5) . . ?
O8 Cl2 O7 114.9(8) . . ?
O8 Cl2 O5 108.3(7) . . ?
O7 Cl2 O5 105.6(6) . . ?
O8 Cl2 O6 110.7(4) . . ?
O7 Cl2 O6 107.6(4) . . ?
O5 Cl2 O6 109.5(4) . . ?
C36 C37 C38 175.6(6) . . ?
C37 C36 C34 176.2(7) . . ?
C9 N2 H2A 120.0 . . ?
C9 N2 H2B 120.0 . . ?
H2A N2 H2B 120.0 . . ?
N4 Cu1 N3 91.75(19) 2_677 2_677 ?
N4 Cu1 N1 90.73(19) 2_677 . ?
N3 Cu1 N1 172.58(18) 2_677 . ?
N4 Cu1 N6 173.85(18) 2_677 . ?
N3 Cu1 N6 89.66(19) 2_677 . ?
N1 Cu1 N6 87.2(2) . . ?
N4 Cu1 O1 92.57(19) 2_677 . ?
N3 Cu1 O1 88.56(18) 2_677 . ?
N1 Cu1 O1 98.31(18) . . ?
N6 Cu1 O1 93.45(19) . . ?
O3 Cl1 O1 113.9(5) . . ?
O3 Cl1 O4 110.1(6) . . ?
O1 Cl1 O4 107.6(5) . . ?
O3 Cl1 O2 109.5(5) . . ?
O1 Cl1 O2 109.1(3) . . ?
O4 Cl1 O2 106.3(5) . . ?
C5 N1 C1 118.3(5) . . ?
C5 N1 Cu1 122.7(4) . . ?
C1 N1 Cu1 119.1(4) . . ?
Cl1 O1 Cu1 150.7(3) . . ?
C26 N6 C22 118.8(5) . . ?
C26 N6 Cu1 118.6(4) . . ?
C22 N6 Cu1 121.4(4) . . ?
C11 C10 C9 119.3(5) . . ?
C11 C10 C15 120.8(5) . . ?
C9 C10 C15 119.8(5) . . ?
C31 C30 C29 123.0(6) . . ?
C31 C30 H30 118.5 . . ?
C29 C30 H30 118.5 . . ?
N5 C35 C34 121.4(5) . . ?
N5 C35 C29 119.6(5) . . ?
C34 C35 C29 118.9(5) . . ?
N2 C9 C10 121.1(5) . . ?
N2 C9 C8 121.2(5) . . ?
C10 C9 C8 117.7(5) . . ?
C1 C2 C3 118.2(5) . . ?
C1 C2 C6 119.7(6) . . ?
C3 C2 C6 122.1(6) . . ?
C28 C27 C25 176.0(7) . . ?
C24 C25 C26 117.0(5) . . ?
C24 C25 C27 124.7(6) . . ?
C26 C25 C27 118.4(5) . . ?
C33 C34 C35 118.9(5) . . ?
C33 C34 C36 121.0(5) . . ?
C35 C34 C36 120.1(5) . . ?
N1 C1 C2 123.3(6) . . ?
N1 C1 H1 118.3 . . ?
C2 C1 H1 118.3 . . ?
C13 C11 C10 123.4(5) . . ?
C13 C11 H11 118.3 . . ?
C10 C11 H11 118.3 . . ?
C13 C12 C8 122.1(6) . . ?
C13 C12 H12 118.9 . . ?
C8 C12 H12 118.9 . . ?
C12 C8 C9 120.3(5) . . ?
C12 C8 C7 119.9(5) . . ?
C9 C8 C7 119.8(5) . . ?
C27 C28 C29 179.0(7) . . ?
C23 C24 C25 119.1(6) . . ?
C23 C24 H24 120.4 . . ?
C25 C24 H24 120.4 . . ?
C30 C29 C35 119.2(5) . . ?
C30 C29 C28 120.6(5) . . ?
C35 C29 C28 120.2(5) . . ?
N6 C26 C25 123.1(5) . . ?
N6 C26 H26 118.4 . . ?
C25 C26 H26 118.4 . . ?
C31 C33 C34 122.8(6) . . ?
C31 C33 H33 118.6 . . ?
C34 C33 H33 118.6 . . ?
C6 C7 C8 175.4(7) . . ?
C30 C31 C33 116.9(6) . . ?
C30 C31 C32 121.7(6) . . ?
C33 C31 C32 121.4(5) . . ?
N6 C22 C23 121.2(6) . . ?
N6 C22 H22 119.4 . . ?
C23 C22 H22 119.4 . . ?
C7 C6 C2 176.2(7) . . ?
C11 C13 C12 117.1(6) . . ?
C11 C13 C14 121.9(5) . . ?
C12 C13 C14 120.9(6) . . ?
N1 C5 C4 122.5(6) . . ?
N1 C5 H5 118.7 . . ?
C4 C5 H5 118.7 . . ?
C31 C32 H32A 109.5 . . ?
C31 C32 H32B 109.5 . . ?
H32A C32 H32B 109.5 . . ?
C31 C32 H32C 109.5 . . ?
H32A C32 H32C 109.5 . . ?
H32B C32 H32C 109.5 . . ?
C5 C4 C3 119.8(6) . . ?
C5 C4 H4 120.1 . . ?
C3 C4 H4 120.1 . . ?
C22 C23 C24 120.7(6) . . ?
C22 C23 H23 119.6 . . ?
C24 C23 H23 119.6 . . ?
C4 C3 C2 117.9(6) . . ?
C4 C3 H3 121.1 . . ?
C2 C3 H3 121.1 . . ?
C13 C14 H14A 109.5 . . ?
C13 C14 H14B 109.5 . . ?
H14A C14 H14B 109.5 . . ?
C13 C14 H14C 109.5 . . ?
H14A C14 H14C 109.5 . . ?
H14B C14 H14C 109.5 . . ?
C35 N5 H5A 120.0 . . ?
C35 N5 H5B 120.0 . . ?
H5A N5 H5B 120.0 . . ?
Cl4 C43 Cl3 111.8(5) . . ?
Cl4 C43 H43A 109.3 . . ?
Cl3 C43 H43A 109.3 . . ?
Cl4 C43 H43B 109.3 . . ?
Cl3 C43 H43B 109.3 . . ?
H43A C43 H43B 107.9 . . ?
C44 O9 H9 110.1 . . ?
O9 C44 H44A 109.5 . . ?
O9 C44 H44B 109.5 . . ?
H44A C44 H44B 109.5 . . ?
O9 C44 H44C 109.5 . . ?
H44A C44 H44C 109.5 . . ?
H44B C44 H44C 109.5 . . ?

loop_
_geom_bond_atom_site_label_1
_geom_bond_atom_site_label_2
_geom_bond_distance
_geom_bond_site_symmetry_2
_geom_bond_publ_flag
C21 C20 1.369(9) . ?
C21 C17 1.399(8) . ?
C21 H21 0.9300 . ?
C20 C19 1.362(9) . ?
C20 H20 0.9300 . ?
C19 N3 1.349(7) . ?
C19 H19 0.9300 . ?
N3 C18 1.347(7) . ?
N3 Cu1 2.026(5) 2_677 ?
C18 C17 1.388(8) . ?
C18 H18 0.9300 . ?
C17 C16 1.435(8) . ?
C16 C15 1.184(8) . ?
C15 C10 1.436(8) . ?
C39 N4 1.351(7) . ?
C39 C38 1.396(8) . ?
C39 H39 0.9300 . ?
N4 C40 1.334(7) . ?
N4 Cu1 2.025(5) 2_677 ?
C40 C41 1.383(8) . ?
C40 H40 0.9300 . ?
C41 C42 1.345(8) . ?
C41 H41 0.9300 . ?
C42 C38 1.387(8) . ?
C42 H42 0.9300 . ?
C38 C37 1.438(8) . ?
O8 Cl2 1.332(8) . ?
Cl2 O7 1.367(7) . ?
Cl2 O5 1.381(6) . ?
Cl2 O6 1.431(4) . ?
C37 C36 1.209(8) . ?
C36 C34 1.409(8) . ?
N2 C9 1.364(7) . ?
N2 H2A 0.8600 . ?
N2 H2B 0.8600 . ?
Cu1 N4 2.025(5) 2_677 ?
Cu1 N3 2.026(5) 2_677 ?
Cu1 N1 2.028(5) . ?
Cu1 N6 2.032(5) . ?
Cu1 O1 2.386(4) . ?
Cl1 O3 1.342(6) . ?
Cl1 O1 1.397(4) . ?
Cl1 O4 1.412(7) . ?
Cl1 O2 1.439(6) . ?
Cl3 C43 1.768(10) . ?
N1 C5 1.325(7) . ?
N1 C1 1.353(7) . ?
N6 C26 1.319(7) . ?
N6 C22 1.351(7) . ?
C10 C11 1.401(8) . ?
C10 C9 1.411(7) . ?
C30 C31 1.376(8) . ?
C30 C29 1.393(8) . ?
C30 H30 0.9300 . ?
C35 N5 1.377(7) . ?
C35 C34 1.407(8) . ?
C35 C29 1.412(8) . ?
C9 C8 1.416(8) . ?
C2 C1 1.365(8) . ?
C2 C3 1.407(9) . ?
C2 C6 1.421(8) . ?
C27 C28 1.198(8) . ?
C27 C25 1.429(8) . ?
C25 C24 1.393(8) . ?
C25 C26 1.407(8) . ?
C34 C33 1.395(8) . ?
C1 H1 0.9300 . ?
C11 C13 1.371(8) . ?
C11 H11 0.9300 . ?
C12 C13 1.389(8) . ?
C12 C8 1.395(8) . ?
C12 H12 0.9300 . ?
C8 C7 1.435(8) . ?
C28 C29 1.422(8) . ?
C24 C23 1.363(9) . ?
C24 H24 0.9300 . ?
C26 H26 0.9300 . ?
C33 C31 1.396(8) . ?
C33 H33 0.9300 . ?
C7 C6 1.199(8) . ?
C31 C32 1.510(9) . ?
C22 C23 1.366(9) . ?
C22 H22 0.9300 . ?
C13 C14 1.502(8) . ?
C5 C4 1.372(9) . ?
C5 H5 0.9300 . ?
C32 H32A 0.9600 . ?
C32 H32B 0.9600 . ?
C32 H32C 0.9600 . ?
C4 C3 1.390(9) . ?
C4 H4 0.9300 . ?
C23 H23 0.9300 . ?
C3 H3 0.9300 . ?
C14 H14A 0.9600 . ?
C14 H14B 0.9600 . ?
C14 H14C 0.9600 . ?
Cl4 C43 1.662(11) . ?
N5 H5A 0.8600 . ?
N5 H5B 0.8600 . ?
C43 H43A 0.9700 . ?
C43 H43B 0.9700 . ?
O9 C44 1.33(2) . ?
O9 H9 0.8502 . ?
C44 H44A 0.9600 . ?
C44 H44B 0.9600 . ?
C44 H44C 0.9600 . ?

loop_
_geom_hbond_atom_site_label_D
_geom_hbond_atom_site_label_H
_geom_hbond_atom_site_label_A
_geom_hbond_distance_DH
_geom_hbond_distance_HA
_geom_hbond_distance_DA
_geom_hbond_angle_DHA
_geom_hbond_site_symmetry_A
O9 H9 O2 0.85 2.17 3.023(13) 179.2 2_666
N5 H5A O8 0.86 2.57 3.224(9) 133.4 2_677
N2 H2A O5 0.86 2.63 3.391(9) 148.1 2_677

loop_
_geom_torsion_atom_site_label_1
_geom_torsion_atom_site_label_2
_geom_torsion_atom_site_label_3
_geom_torsion_atom_site_label_4
_geom_torsion
_geom_torsion_site_symmetry_1
_geom_torsion_site_symmetry_2
_geom_torsion_site_symmetry_3
_geom_torsion_site_symmetry_4
_geom_torsion_publ_flag
C17 C21 C20 C19 0.5(10) . . . . ?
C21 C20 C19 N3 -0.9(10) . . . . ?
C20 C19 N3 C18 2.0(9) . . . . ?
C20 C19 N3 Cu1 -167.0(5) . . . 2_677 ?
C19 N3 C18 C17 -3.0(8) . . . . ?
Cu1 N3 C18 C17 166.4(4) 2_677 . . . ?
N3 C18 C17 C21 2.6(9) . . . . ?
N3 C18 C17 C16 -177.0(5) . . . . ?
C20 C21 C17 C18 -1.3(9) . . . . ?
C20 C21 C17 C16 178.3(6) . . . . ?
C18 C17 C16 C15 34(12) . . . . ?
C21 C17 C16 C15 -146(11) . . . . ?
C17 C16 C15 C10 120(23) . . . . ?
C38 C39 N4 C40 -2.5(8) . . . . ?
C38 C39 N4 Cu1 174.2(4) . . . 2_677 ?
C39 N4 C40 C41 1.1(9) . . . . ?
Cu1 N4 C40 C41 -175.5(5) 2_677 . . . ?
N4 C40 C41 C42 0.8(10) . . . . ?
C40 C41 C42 C38 -1.3(10) . . . . ?
C41 C42 C38 C39 -0.1(9) . . . . ?
C41 C42 C38 C37 179.3(6) . . . . ?
N4 C39 C38 C42 2.1(9) . . . . ?
N4 C39 C38 C37 -177.4(5) . . . . ?
C42 C38 C37 C36 -149(8) . . . . ?
C39 C38 C37 C36 30(9) . . . . ?
C38 C37 C36 C34 90(14) . . . . ?
N4 Cu1 N1 C5 -66.1(5) 2_677 . . . ?
N3 Cu1 N1 C5 -175.6(13) 2_677 . . . ?
N6 Cu1 N1 C5 119.7(5) . . . . ?
O1 Cu1 N1 C5 26.6(5) . . . . ?
N4 Cu1 N1 C1 113.9(5) 2_677 . . . ?
N3 Cu1 N1 C1 4.4(18) 2_677 . . . ?
N6 Cu1 N1 C1 -60.3(5) . . . . ?
O1 Cu1 N1 C1 -153.4(4) . . . . ?
O3 Cl1 O1 Cu1 157.1(7) . . . . ?
O4 Cl1 O1 Cu1 -80.5(9) . . . . ?
O2 Cl1 O1 Cu1 34.4(9) . . . . ?
N4 Cu1 O1 Cl1 97.7(8) 2_677 . . . ?
N3 Cu1 O1 Cl1 -170.7(8) 2_677 . . . ?
N1 Cu1 O1 Cl1 6.5(8) . . . . ?
N6 Cu1 O1 Cl1 -81.1(8) . . . . ?
N4 Cu1 N6 C26 43(2) 2_677 . . . ?
N3 Cu1 N6 C26 -59.9(4) 2_677 . . . ?
N1 Cu1 N6 C26 113.4(4) . . . . ?
O1 Cu1 N6 C26 -148.4(4) . . . . ?
N4 Cu1 N6 C22 -123.9(17) 2_677 . . . ?
N3 Cu1 N6 C22 132.8(5) 2_677 . . . ?
N1 Cu1 N6 C22 -53.9(5) . . . . ?
O1 Cu1 N6 C22 44.2(5) . . . . ?
C16 C15 C10 C11 83(25) . . . . ?
C16 C15 C10 C9 -95(25) . . . . ?
C11 C10 C9 N2 178.5(5) . . . . ?
C15 C10 C9 N2 -2.9(9) . . . . ?
C11 C10 C9 C8 -3.2(8) . . . . ?
C15 C10 C9 C8 175.4(5) . . . . ?
C28 C27 C25 C24 -160(9) . . . . ?
C28 C27 C25 C26 20(9) . . . . ?
N5 C35 C34 C33 178.3(6) . . . . ?
C29 C35 C34 C33 -6.4(8) . . . . ?
N5 C35 C34 C36 -4.2(9) . . . . ?
C29 C35 C34 C36 171.1(5) . . . . ?
C37 C36 C34 C33 115(10) . . . . ?
C37 C36 C34 C35 -63(10) . . . . ?
C5 N1 C1 C2 0.0(9) . . . . ?
Cu1 N1 C1 C2 180.0(5) . . . . ?
C3 C2 C1 N1 -2.2(10) . . . . ?
C6 C2 C1 N1 176.2(6) . . . . ?
C9 C10 C11 C13 1.1(9) . . . . ?
C15 C10 C11 C13 -177.5(6) . . . . ?
C13 C12 C8 C9 -1.9(9) . . . . ?
C13 C12 C8 C7 175.9(6) . . . . ?
N2 C9 C8 C12 -178.1(6) . . . . ?
C10 C9 C8 C12 3.6(9) . . . . ?
N2 C9 C8 C7 4.1(9) . . . . ?
C10 C9 C8 C7 -174.1(5) . . . . ?
C25 C27 C28 C29 -38(42) . . . . ?
C26 C25 C24 C23 0.4(9) . . . . ?
C27 C25 C24 C23 -179.1(6) . . . . ?
C31 C30 C29 C35 -2.0(9) . . . . ?
C31 C30 C29 C28 178.9(6) . . . . ?
N5 C35 C29 C30 -178.7(6) . . . . ?
C34 C35 C29 C30 5.9(8) . . . . ?
N5 C35 C29 C28 0.4(8) . . . . ?
C34 C35 C29 C28 -175.0(5) . . . . ?
C27 C28 C29 C30 136(36) . . . . ?
C27 C28 C29 C35 -43(37) . . . . ?
C22 N6 C26 C25 2.9(8) . . . . ?
Cu1 N6 C26 C25 -164.8(4) . . . . ?
C24 C25 C26 N6 -2.5(8) . . . . ?
C27 C25 C26 N6 177.1(5) . . . . ?
C35 C34 C33 C31 3.1(10) . . . . ?
C36 C34 C33 C31 -174.3(6) . . . . ?
C12 C8 C7 C6 -103(9) . . . . ?
C9 C8 C7 C6 75(9) . . . . ?
C29 C30 C31 C33 -1.3(10) . . . . ?
C29 C30 C31 C32 176.6(7) . . . . ?
C34 C33 C31 C30 0.8(10) . . . . ?
C34 C33 C31 C32 -177.1(7) . . . . ?
C26 N6 C22 C23 -1.3(9) . . . . ?
Cu1 N6 C22 C23 166.1(5) . . . . ?
C8 C7 C6 C2 -85(15) . . . . ?
C1 C2 C6 C7 -34(12) . . . . ?
C3 C2 C6 C7 144(11) . . . . ?
C10 C11 C13 C12 0.7(9) . . . . ?
C10 C11 C13 C14 179.3(6) . . . . ?
C8 C12 C13 C11 -0.3(9) . . . . ?
C8 C12 C13 C14 -178.9(6) . . . . ?
C1 N1 C5 C4 0.9(10) . . . . ?
Cu1 N1 C5 C4 -179.0(5) . . . . ?
N1 C5 C4 C3 0.4(12) . . . . ?
N6 C22 C23 C24 -0.7(10) . . . . ?
C25 C24 C23 C22 1.1(10) . . . . ?
C5 C4 C3 C2 -2.6(12) . . . . ?
C1 C2 C3 C4 3.4(11) . . . . ?
C6 C2 C3 C4 -174.9(7) . . . . ?
